data_7238959
loop_
_publ_author_name
'Majee, Debashis'
'Srivastava, Anvita'
'Mobin, Shaikh M.'
'Samanta, Sampak'

_publ_section_title
;
 l-Proline catalyzed highly efficient synthesis of Z-5-alkylidene cyclic
 sulfamidate imines: an easy access to 5-alkyl-substituted cyclic
 sulfamidate imines
;
_journal_issue 29
_journal_name_full 'RSC Advances'
_journal_page_first 11502
_journal_paper_doi 10.1039/c3ra40299a
_journal_volume 3
_journal_year 2013
_chemical_formula_sum 'C15 H11 N O3 S'
_chemical_formula_weight 285.31
_space_group_IT_number 14
_space_group_name_Hall '-P 2ybc'
_space_group_name_H-M_alt 'P 1 21/c 1'
_symmetry_cell_setting monoclinic
_symmetry_space_group_name_H-M 'P 1 21/c 1'
_atom_sites_solution_hydrogens geom
_atom_sites_solution_primary direct
_atom_sites_solution_secondary difmap
_audit_creation_method SHELXL-97
_cell_angle_alpha 90.00
_cell_angle_beta 101.991(3)
_cell_angle_gamma 90.00
_cell_formula_units_Z 4
_cell_length_a 12.6212(3)
_cell_length_b 6.9825(2)
_cell_length_c 15.3469(9)
_cell_measurement_reflns_used 5623
_cell_measurement_temperature 150(2)
_cell_measurement_theta_max 32.4100
_cell_measurement_theta_min 2.9137
_cell_volume 1322.97(9)
_computing_cell_refinement 'CrysAlis RED, Oxford Diffraction Ltd.,'
_computing_data_collection 'CrysAlis CCD, Oxford Diffraction Ltd.,'
_computing_data_reduction 'CrysAlis RED, Oxford Diffraction Ltd.,'
_computing_molecular_graphics Ortep3
_computing_publication_material Shelx97
_computing_structure_refinement 'SHELXL-97 (Sheldrick, 1997)'
_computing_structure_solution 'SHELXS-97 (Sheldrick, 1997)'
_diffrn_ambient_temperature 150(2)
_diffrn_detector_area_resol_mean 15.9948
_diffrn_measured_fraction_theta_full 0.999
_diffrn_measured_fraction_theta_max 0.999
_diffrn_measurement_device_type 'OXFORD DIFFRACTION SUPER NOVA'
_diffrn_measurement_method \w/q-scan
_diffrn_radiation_monochromator graphite
_diffrn_radiation_source 'Micro-Focus (Cu) X-ray Source'
_diffrn_radiation_type MoK\a
_diffrn_radiation_wavelength 0.71073
_diffrn_reflns_av_R_equivalents 0.0227
_diffrn_reflns_av_sigmaI/netI 0.0203
_diffrn_reflns_limit_h_max 15
_diffrn_reflns_limit_h_min -13
_diffrn_reflns_limit_k_max 8
_diffrn_reflns_limit_k_min -8
_diffrn_reflns_limit_l_max 11
_diffrn_reflns_limit_l_min -18
_diffrn_reflns_number 8823
_diffrn_reflns_theta_full 24.99
_diffrn_reflns_theta_max 24.99
_diffrn_reflns_theta_min 3.22
_exptl_absorpt_coefficient_mu 0.250
_exptl_absorpt_correction_T_max 0.9682
_exptl_absorpt_correction_T_min 0.9446
_exptl_absorpt_correction_type multi-scan
_exptl_absorpt_process_details
;
CrysAlis RED, Oxford Diffraction Ltd.,
Version 1.171.31.7 (release 18-10-2006 CrysAlis171 .NET)
(compiled Oct 18 2006,16:28:17)
Empirical absorption correction using spherical harmonics,
implemented in SCALE3 ABSPACK scaling algorithm.
;
_exptl_crystal_colour colorless
_exptl_crystal_density_diffrn 1.432
_exptl_crystal_density_method 'not measured'
_exptl_crystal_description block
_exptl_crystal_F_000 592
_exptl_crystal_size_max 0.23
_exptl_crystal_size_mid 0.18
_exptl_crystal_size_min 0.13
_refine_diff_density_max 0.164
_refine_diff_density_min -0.411
_refine_diff_density_rms 0.049
_refine_ls_extinction_method none
_refine_ls_goodness_of_fit_ref 1.032
_refine_ls_hydrogen_treatment RIDING
_refine_ls_matrix_type full
_refine_ls_number_parameters 181
_refine_ls_number_reflns 2319
_refine_ls_number_restraints 0
_refine_ls_restrained_S_all 1.032
_refine_ls_R_factor_all 0.0377
_refine_ls_R_factor_gt 0.0338
_refine_ls_shift/su_max 0.001
_refine_ls_shift/su_mean 0.000
_refine_ls_structure_factor_coef Fsqd
_refine_ls_weighting_details 'calc w=1/[\s^2^(Fo^2^)+(0.0397P)^2^+0.7603P] where P=(Fo^2^+2Fc^2^)/3'
_refine_ls_weighting_scheme calc
_refine_ls_wR_factor_gt 0.0861
_refine_ls_wR_factor_ref 0.0896
_reflns_number_gt 2075
_reflns_number_total 2319
_reflns_threshold_expression >2sigma(I)
_cod_data_source_file c3ra40299a.txt
_cod_data_source_block ss005
_cod_depositor_comments
;
The following automatic conversions were performed:

data item '_symmetry_cell_setting' value 'Monoclinic' was changed to
'monoclinic' in accordance with the
/home/saulius/struct/COD-crude-data/automatic-downloads/DataCite-retrospective/RSC/depositions/lib/dictionaries/cif_core.dic
dictionary named 'cif_core.dic' version 2.4.2 last updated on
2011-04-26.

Automatic conversion script
Id: cif_fix_values 6909 2019-04-08 15:41:33Z antanas 
;
_cod_original_sg_symbol_H-M 'P 21/c'
_cod_database_code 7238959

loop_
_symmetry_equiv_pos_as_xyz
'x, y, z'
'-x, y+1/2, -z+1/2'
'-x, -y, -z'
'x, -y-1/2, z-1/2'

loop_
_atom_site_label
_atom_site_type_symbol
_atom_site_fract_x
_atom_site_fract_y
_atom_site_fract_z
_atom_site_U_iso_or_equiv
_atom_site_adp_type
_atom_site_occupancy
_atom_site_symmetry_multiplicity
_atom_site_calc_flag
_atom_site_refinement_flags
S1 S -0.18591(3) 0.22510(7) 0.45538(3) 0.03002(15) Uani 1 1 d .
O1 O -0.18432(10) 0.3980(2) 0.50441(8) 0.0406(3) Uani 1 1 d .
O2 O -0.17059(10) 0.0502(2) 0.50332(8) 0.0403(3) Uani 1 1 d .
O3 O -0.09644(9) 0.24262(18) 0.39415(7) 0.0311(3) Uani 1 1 d .
N1 N -0.29389(11) 0.2155(2) 0.37456(9) 0.0292(3) Uani 1 1 d .
C1 C -0.26498(13) 0.2205(2) 0.29791(11) 0.0235(4) Uani 1 1 d .
C2 C -0.14811(13) 0.2308(2) 0.30381(10) 0.0221(3) Uani 1 1 d .
C3 C -0.09034(12) 0.2222(2) 0.23947(10) 0.0219(3) Uani 1 1 d .
H3 H -0.1319 0.2083 0.1807 0.026 Uiso 1 1 calc R
C4 C 0.02665(12) 0.2312(2) 0.24657(11) 0.0228(3) Uani 1 1 d .
C5 C 0.10253(13) 0.2578(2) 0.32716(12) 0.0270(4) Uani 1 1 d .
H5 H 0.0787 0.2696 0.3817 0.032 Uiso 1 1 calc R
C6 C 0.21170(14) 0.2668(2) 0.32631(13) 0.0320(4) Uani 1 1 d .
H6 H 0.2624 0.2864 0.3806 0.038 Uiso 1 1 calc R
C7 C 0.24854(14) 0.2479(2) 0.24799(13) 0.0325(4) Uani 1 1 d .
H7 H 0.3240 0.2522 0.2489 0.039 Uiso 1 1 calc R
C8 C 0.17541(14) 0.2228(2) 0.16854(13) 0.0318(4) Uani 1 1 d .
H8 H 0.2004 0.2113 0.1145 0.038 Uiso 1 1 calc R
C9 C 0.06540(13) 0.2145(2) 0.16759(11) 0.0276(4) Uani 1 1 d .
H9 H 0.0155 0.1972 0.1126 0.033 Uiso 1 1 calc R
C10 C -0.34946(12) 0.2150(2) 0.21526(11) 0.0231(3) Uani 1 1 d .
C11 C -0.33907(13) 0.3127(2) 0.13906(11) 0.0265(4) Uani 1 1 d .
H11 H -0.2751 0.3839 0.1382 0.032 Uiso 1 1 calc R
C12 C -0.42161(14) 0.3070(3) 0.06410(12) 0.0341(4) Uani 1 1 d .
H12 H -0.4145 0.3754 0.0121 0.041 Uiso 1 1 calc R
C13 C -0.51476(15) 0.2017(3) 0.06450(13) 0.0416(5) Uani 1 1 d .
H13 H -0.5709 0.1967 0.0127 0.050 Uiso 1 1 calc R
C14 C -0.52564(13) 0.1035(3) 0.14102(13) 0.0377(4) Uani 1 1 d .
H14 H -0.5893 0.0312 0.1415 0.045 Uiso 1 1 calc R
C15 C -0.44393(13) 0.1114(2) 0.21606(12) 0.0298(4) Uani 1 1 d .
H15 H -0.4519 0.0459 0.2686 0.036 Uiso 1 1 calc R

loop_
_atom_site_aniso_label
_atom_site_aniso_U_11
_atom_site_aniso_U_22
_atom_site_aniso_U_33
_atom_site_aniso_U_23
_atom_site_aniso_U_13
_atom_site_aniso_U_12
S1 0.0328(3) 0.0399(3) 0.0179(2) 0.00165(17) 0.00643(18) 0.00337(18)
O1 0.0493(8) 0.0474(8) 0.0261(6) -0.0074(6) 0.0099(6) 0.0019(6)
O2 0.0466(7) 0.0484(8) 0.0270(6) 0.0123(6) 0.0097(6) 0.0077(6)
O3 0.0269(6) 0.0481(8) 0.0179(6) -0.0006(5) 0.0036(5) -0.0001(5)
N1 0.0299(8) 0.0352(8) 0.0228(7) 0.0023(6) 0.0065(6) 0.0029(6)
C1 0.0257(8) 0.0206(8) 0.0248(8) -0.0002(6) 0.0068(7) 0.0020(6)
C2 0.0257(8) 0.0216(8) 0.0174(8) 0.0010(6) 0.0005(6) -0.0003(6)
C3 0.0228(8) 0.0213(8) 0.0200(8) -0.0003(6) 0.0013(6) 0.0004(6)
C4 0.0208(8) 0.0172(8) 0.0299(9) 0.0021(6) 0.0039(7) 0.0007(6)
C5 0.0258(8) 0.0264(9) 0.0276(9) 0.0010(7) 0.0027(7) 0.0013(6)
C6 0.0223(8) 0.0290(9) 0.0408(10) -0.0022(7) -0.0027(7) 0.0007(7)
C7 0.0220(8) 0.0236(9) 0.0529(12) 0.0003(8) 0.0098(8) 0.0003(7)
C8 0.0305(9) 0.0275(9) 0.0415(10) 0.0013(7) 0.0172(8) 0.0004(7)
C9 0.0286(9) 0.0273(9) 0.0265(9) 0.0011(7) 0.0046(7) 0.0011(7)
C10 0.0195(7) 0.0229(8) 0.0269(8) -0.0037(6) 0.0048(6) 0.0029(6)
C11 0.0233(8) 0.0293(9) 0.0264(8) -0.0019(7) 0.0039(7) 0.0027(7)
C12 0.0309(9) 0.0447(11) 0.0256(9) 0.0014(8) 0.0037(7) 0.0080(8)
C13 0.0262(9) 0.0561(13) 0.0364(10) -0.0127(9) -0.0073(8) 0.0065(9)
C14 0.0203(8) 0.0382(10) 0.0533(12) -0.0105(9) 0.0045(8) -0.0045(7)
C15 0.0254(8) 0.0295(9) 0.0354(9) -0.0005(7) 0.0084(7) 0.0017(7)

loop_
_atom_type_symbol
_atom_type_description
_atom_type_scat_dispersion_real
_atom_type_scat_dispersion_imag
_atom_type_scat_source
C C 0.0033 0.0016 'International Tables Vol C Tables 4.2.6.8 and 6.1.1.4'
H H 0.0000 0.0000 'International Tables Vol C Tables 4.2.6.8 and 6.1.1.4'
N N 0.0061 0.0033 'International Tables Vol C Tables 4.2.6.8 and 6.1.1.4'
O O 0.0106 0.0060 'International Tables Vol C Tables 4.2.6.8 and 6.1.1.4'
S S 0.1246 0.1234 'International Tables Vol C Tables 4.2.6.8 and 6.1.1.4'

loop_
_geom_angle_atom_site_label_1
_geom_angle_atom_site_label_2
_geom_angle_atom_site_label_3
_geom_angle
O2 S1 O1 118.13(8)
O2 S1 O3 109.29(7)
O1 S1 O3 107.99(7)
O2 S1 N1 111.05(8)
O1 S1 N1 110.66(8)
O3 S1 N1 97.72(6)
C2 O3 S1 109.36(10)
C1 N1 S1 109.68(12)
N1 C1 C2 114.47(14)
N1 C1 C10 119.14(14)
C2 C1 C10 126.40(14)
C3 C2 O3 121.00(14)
C3 C2 C1 130.30(14)
O3 C2 C1 108.63(13)
C2 C3 C4 129.62(15)
C2 C3 H3 115.2
C4 C3 H3 115.2
C9 C4 C5 118.26(15)
C9 C4 C3 117.45(15)
C5 C4 C3 124.29(15)
C6 C5 C4 119.63(16)
C6 C5 H5 120.2
C4 C5 H5 120.2
C5 C6 C7 121.34(17)
C5 C6 H6 119.3
C7 C6 H6 119.3
C8 C7 C6 119.78(16)
C8 C7 H7 120.1
C6 C7 H7 120.1
C7 C8 C9 119.97(17)
C7 C8 H8 120.0
C9 C8 H8 120.0
C8 C9 C4 121.02(16)
C8 C9 H9 119.5
C4 C9 H9 119.5
C11 C10 C15 119.60(15)
C11 C10 C1 122.31(14)
C15 C10 C1 118.06(15)
C12 C11 C10 120.11(16)
C12 C11 H11 119.9
C10 C11 H11 119.9
C11 C12 C13 120.27(17)
C11 C12 H12 119.9
C13 C12 H12 119.9
C12 C13 C14 119.82(16)
C12 C13 H13 120.1
C14 C13 H13 120.1
C15 C14 C13 119.86(16)
C15 C14 H14 120.1
C13 C14 H14 120.1
C14 C15 C10 120.33(17)
C14 C15 H15 119.8
C10 C15 H15 119.8

loop_
_geom_bond_atom_site_label_1
_geom_bond_atom_site_label_2
_geom_bond_distance
S1 O2 1.4180(13)
S1 O1 1.4205(13)
S1 O3 1.6168(12)
S1 N1 1.6425(14)
O3 C2 1.4067(19)
N1 C1 1.302(2)
C1 C2 1.461(2)
C1 C10 1.478(2)
C2 C3 1.345(2)
C3 C4 1.459(2)
C3 H3 0.9500
C4 C9 1.403(2)
C4 C5 1.410(2)
C5 C6 1.382(2)
C5 H5 0.9500
C6 C7 1.382(3)
C6 H6 0.9500
C7 C8 1.379(3)
C7 H7 0.9500
C8 C9 1.387(2)
C8 H8 0.9500
C9 H9 0.9500
C10 C11 1.383(2)
C10 C15 1.397(2)
C11 C12 1.383(2)
C11 H11 0.9500
C12 C13 1.388(3)
C12 H12 0.9500
C13 C14 1.391(3)
C13 H13 0.9500
C14 C15 1.378(2)
C14 H14 0.9500
C15 H15 0.9500

loop_
_geom_torsion_atom_site_label_1
_geom_torsion_atom_site_label_2
_geom_torsion_atom_site_label_3
_geom_torsion_atom_site_label_4
_geom_torsion
O2 S1 O3 C2 112.21(11)
O1 S1 O3 C2 -118.08(11)
N1 S1 O3 C2 -3.35(11)
O2 S1 N1 C1 -112.55(12)
O1 S1 N1 C1 114.21(12)
O3 S1 N1 C1 1.62(13)
S1 N1 C1 C2 0.62(17)
S1 N1 C1 C10 -179.52(11)
S1 O3 C2 C3 -173.26(12)
S1 O3 C2 C1 3.97(15)
N1 C1 C2 C3 173.87(16)
C10 C1 C2 C3 -6.0(3)
N1 C1 C2 O3 -3.01(19)
C10 C1 C2 O3 177.15(14)
O3 C2 C3 C4 -2.9(3)
C1 C2 C3 C4 -179.45(15)
C2 C3 C4 C9 178.69(16)
C2 C3 C4 C5 -2.2(3)
C9 C4 C5 C6 0.0(2)
C3 C4 C5 C6 -179.12(15)
C4 C5 C6 C7 -0.8(3)
C5 C6 C7 C8 1.1(3)
C6 C7 C8 C9 -0.7(2)
C7 C8 C9 C4 0.0(2)
C5 C4 C9 C8 0.4(2)
C3 C4 C9 C8 179.56(15)
N1 C1 C10 C11 145.70(16)
C2 C1 C10 C11 -34.5(2)
N1 C1 C10 C15 -32.4(2)
C2 C1 C10 C15 147.40(16)
C15 C10 C11 C12 -0.3(2)
C1 C10 C11 C12 -178.36(15)
C10 C11 C12 C13 -0.7(3)
C11 C12 C13 C14 0.8(3)
C12 C13 C14 C15 0.1(3)
C13 C14 C15 C10 -1.0(3)
C11 C10 C15 C14 1.1(2)
C1 C10 C15 C14 179.29(15)
